data_7218516
loop_
_publ_author_name
'Yan, Zhi hao'
'zhang, xiaowei'
'Pang, Haiduo'
'Zhang, Yiheng'
'Sun, Daofeng'
'Wang, Lei'

_publ_section_title
;
 Solvothermal Synthesis, Crystal Structure, and Photoluminescence
 Properties of four Cd(II) Coordination Polymers With Different
 Topological Structures
;
_journal_name_full 'RSC Adv.'
_journal_paper_doi 10.1039/C4RA10039E
_journal_year 2014
_chemical_formula_moiety '0.25(C80 H40 Br16 Cd4 N16 O16)'
_chemical_formula_sum 'C20 H10 Br4 Cd N4 O4'
_chemical_formula_weight 802.36
_chemical_name_systematic
;
 ? 
;
_space_group_crystal_system monoclinic
_space_group_IT_number 15
_space_group_name_Hall '-C 2yc'
_space_group_name_H-M_alt 'C 1 2/c 1'
_symmetry_space_group_name_Hall '-C 2yc'
_symmetry_space_group_name_H-M 'C 1 2/c 1'
_atom_sites_solution_hydrogens geom
_atom_sites_solution_primary direct
_atom_sites_solution_secondary difmap
_audit_creation_date 2014-10-10
_audit_creation_method
;
Olex2 1.2
(compiled 2014.09.19 svn.r3010 for OlexSys, GUI svn.r4874)
;
_cell_angle_alpha 90.00
_cell_angle_beta 94.942(7)
_cell_angle_gamma 90.00
_cell_formula_units_Z 4
_cell_length_a 12.8805(12)
_cell_length_b 9.6455(8)
_cell_length_c 18.5453(13)
_cell_measurement_reflns_used 3682
_cell_measurement_temperature 291.19(10)
_cell_measurement_theta_max 70.4010
_cell_measurement_theta_min 4.7670
_cell_volume 2295.5(3)
_computing_cell_refinement
;
CrysAlisPro, Agilent Technologies,
Version 1.171.36.32 (release 02-08-2013 CrysAlis171 .NET)
(compiled Aug  2 2013,16:46:58)
;
_computing_data_collection
;
CrysAlisPro, Agilent Technologies,
Version 1.171.36.32 (release 02-08-2013 CrysAlis171 .NET)
(compiled Aug  2 2013,16:46:58)
;
_computing_data_reduction
;
CrysAlisPro, Agilent Technologies,
Version 1.171.36.32 (release 02-08-2013 CrysAlis171 .NET)
(compiled Aug  2 2013,16:46:58)
;
_computing_molecular_graphics 'Olex2 (Dolomanov et al., 2009)'
_computing_publication_material 'Olex2 (Dolomanov et al., 2009)'
_computing_structure_refinement 'XL (Sheldrick, 2008)'
_computing_structure_solution 'SHELXS-97 (Sheldrick, 1990)'
_diffrn_ambient_temperature 291.19(10)
_diffrn_detector_area_resol_mean 16.0450
_diffrn_measured_fraction_theta_full 0.982
_diffrn_measured_fraction_theta_max 0.982
_diffrn_measurement_details
;
  1 omega   32.00   68.00   1.0000    1.0000
omega____ theta____ kappa____ phi______ frames
    -        0.0000   57.0000   30.0000 36

  2 omega  -18.00   11.00   1.0000    1.0000
omega____ theta____ kappa____ phi______ frames
    -        0.0000   57.0000   30.0000 29

  3 omega   32.00   60.00   1.0000    1.0000
omega____ theta____ kappa____ phi______ frames
    -        0.0000   57.0000   90.0000 28

  4 omega   24.00  124.00   1.0000    1.0000
omega____ theta____ kappa____ phi______ frames
    -       54.0000   77.0000 -180.0000 100

  5 omega   36.00  118.00   1.0000    1.0000
omega____ theta____ kappa____ phi______ frames
    -       54.0000   57.0000  -90.0000 82

  6 omega    4.00   91.00   1.0000    1.0000
omega____ theta____ kappa____ phi______ frames
    -       54.0000  -99.0000   60.0000 87

  7 omega   38.00   86.00   1.0000    1.0000
omega____ theta____ kappa____ phi______ frames
    -      108.0000  -25.0000  -90.0000 48

  8 omega   37.00   96.00   1.0000    1.0000
omega____ theta____ kappa____ phi______ frames
    -      108.0000  -50.0000   60.0000 59

  9 omega  138.00  168.00   1.0000    1.0000
omega____ theta____ kappa____ phi______ frames
    -      108.0000   38.0000  -30.0000 30

 10 omega   36.00  109.00   1.0000    1.0000
omega____ theta____ kappa____ phi______ frames
    -      108.0000 -111.0000 -150.0000 73

 11 omega   41.00   75.00   1.0000    1.0000
omega____ theta____ kappa____ phi______ frames
    -      108.0000  -25.0000 -150.0000 34

 12 omega   36.00  107.00   1.0000    1.0000
omega____ theta____ kappa____ phi______ frames
    -      108.0000 -111.0000   60.0000 71

 13 omega   89.00  175.00   1.0000    1.0000
omega____ theta____ kappa____ phi______ frames
    -      108.0000   63.0000 -150.0000 86

 14 omega   37.00   74.00   1.0000    1.0000
omega____ theta____ kappa____ phi______ frames
    -      108.0000  -25.0000 -180.0000 37

 15 omega   86.00  142.00   1.0000    1.0000
omega____ theta____ kappa____ phi______ frames
    -      108.0000  -91.0000 -150.0000 56

 16 omega  -22.00   69.00   1.0000    1.0000
omega____ theta____ kappa____ phi______ frames
    -        0.0000   57.0000 -150.0000 91

 17 omega   32.00  123.00   1.0000    1.0000
omega____ theta____ kappa____ phi______ frames
    -       54.0000   57.0000  120.0000 91

 18 omega   22.00  125.00   1.0000    1.0000
omega____ theta____ kappa____ phi______ frames
    -       54.0000   77.0000  -60.0000 103

 19 omega   22.00  125.00   1.0000    1.0000
omega____ theta____ kappa____ phi______ frames
    -       54.0000   77.0000   30.0000 103

 20 omega   76.00  135.00   1.0000    1.0000
omega____ theta____ kappa____ phi______ frames
    -      108.0000   77.0000    0.0000 59

 21 omega   68.00  178.00   1.0000    1.0000
omega____ theta____ kappa____ phi______ frames
    -      108.0000   25.0000  -60.0000 110
;
_diffrn_measurement_device_type 'SuperNova, Dual, Cu at zero, Eos'
_diffrn_measurement_method '\w scans'
_diffrn_orient_matrix_UB_11 -0.0890088000
_diffrn_orient_matrix_UB_12 -0.0116578000
_diffrn_orient_matrix_UB_13 -0.0607482000
_diffrn_orient_matrix_UB_21 -0.0027702000
_diffrn_orient_matrix_UB_22 0.1591199000
_diffrn_orient_matrix_UB_23 -0.0071429000
_diffrn_orient_matrix_UB_31 0.0803994000
_diffrn_orient_matrix_UB_32 -0.0074250000
_diffrn_orient_matrix_UB_33 -0.0567693000
_diffrn_radiation_monochromator mirror
_diffrn_radiation_type CuK\a
_diffrn_radiation_wavelength 1.54184
_diffrn_reflns_av_R_equivalents 0.0258
_diffrn_reflns_av_unetI/netI 0.0303
_diffrn_reflns_limit_h_max 15
_diffrn_reflns_limit_h_min -14
_diffrn_reflns_limit_k_max 11
_diffrn_reflns_limit_k_min -11
_diffrn_reflns_limit_l_max 17
_diffrn_reflns_limit_l_min -22
_diffrn_reflns_number 5706
_diffrn_reflns_theta_full 67.05
_diffrn_reflns_theta_max 67.05
_diffrn_reflns_theta_min 4.79
_diffrn_source 'SuperNova (Cu) X-ray Source'
_exptl_absorpt_coefficient_mu 16.103
_exptl_absorpt_correction_T_max 1.00000
_exptl_absorpt_correction_T_min 0.47026
_exptl_absorpt_correction_type multi-scan
_exptl_absorpt_process_details
;
CrysAlisPro, Agilent Technologies,
Version 1.171.36.32 (release 02-08-2013 CrysAlis171 .NET)
(compiled Aug  2 2013,16:46:58)
Empirical absorption correction using spherical harmonics,
 implemented in SCALE3 ABSPACK scaling algorithm.
;
_exptl_crystal_colour 'clear light colourless'
_exptl_crystal_colour_lustre clear
_exptl_crystal_colour_modifier light
_exptl_crystal_colour_primary colourless
_exptl_crystal_density_diffrn 2.322
_exptl_crystal_density_method 'not measured'
_exptl_crystal_description block
_exptl_crystal_F_000 1512
_exptl_crystal_size_max 0.2
_exptl_crystal_size_mid 0.12
_exptl_crystal_size_min 0.1
_refine_diff_density_max 0.595
_refine_diff_density_min -1.185
_refine_diff_density_rms 0.150
_refine_ls_extinction_method none
_refine_ls_goodness_of_fit_ref 1.103
_refine_ls_hydrogen_treatment constr
_refine_ls_matrix_type full
_refine_ls_number_parameters 150
_refine_ls_number_reflns 2017
_refine_ls_number_restraints 0
_refine_ls_restrained_S_all 1.103
_refine_ls_R_factor_all 0.0404
_refine_ls_R_factor_gt 0.0300
_refine_ls_shift/su_max 0.001
_refine_ls_shift/su_mean 0.000
_refine_ls_structure_factor_coef Fsqd
_refine_ls_weighting_details 'calc w=1/[\s^2^(Fo^2^)+(0.0456P)^2^+1.6673P] where P=(Fo^2^+2Fc^2^)/3'
_refine_ls_weighting_scheme calc
_refine_ls_wR_factor_gt 0.0750
_refine_ls_wR_factor_ref 0.0821
_reflns_number_gt 1737
_reflns_number_total 2017
_reflns_threshold_expression >2sigma(I)
_cod_data_source_file c4ra10039e2.cif
_cod_data_source_block 1
_cod_database_code 7218516
_chemical_oxdiff_formula 'C H O N Cd Br'
_reflns_odcompleteness_completeness 98.45
_reflns_odcompleteness_iscentric 1
_reflns_odcompleteness_theta 66.97
_olex2_refinement_description
;
1. Others
 Fixed U12: Cd1(0)
 Fixed U23: Cd1(0)
 Fixed Uiso: H5(0.056) H8(0.046) H10(0.045) H7(0.051) H6(0.049)
 Fixed X: Cd1(0.5) H5(0.6154) H8(0.7508) H10(0.7084) H7(0.756) H6(0.6771)
 Fixed Y: H5(0.0374) H8(-0.0123) H10(-0.392) H7(-0.2571) H6(-0.0921)
 Fixed Z: Cd1(0.25) H5(0.3892) H8(0.4859) H10(0.4004) H7(0.2869) H6(0.1977)
;
_olex2_submission_special_instructions 'No special instructions were received'

loop_
_space_group_symop_id
_space_group_symop_operation_xyz
1 'x, y, z'
2 '-x, y, -z+1/2'
3 'x+1/2, y+1/2, z'
4 '-x+1/2, y+1/2, -z+1/2'
5 '-x, -y, -z'
6 'x, -y, z-1/2'
7 '-x+1/2, -y+1/2, -z'
8 'x+1/2, -y+1/2, z-1/2'

loop_
_atom_site_label
_atom_site_type_symbol
_atom_site_fract_x
_atom_site_fract_y
_atom_site_fract_z
_atom_site_U_iso_or_equiv
_atom_site_adp_type
_atom_site_occupancy
_atom_site_calc_flag
_atom_site_site_symmetry_order
_atom_site_refinement_flags_posn
_atom_site_refinement_flags_adp
_atom_site_refinement_flags_occupancy
Cd1 Cd 0.5000 0.17298(4) 0.2500 0.03046(14) Uani 1 d 2 S T P
Br1 Br 0.43741(5) 0.61211(5) 0.33567(2) 0.05340(19) Uani 1 d 1 . . .
Br2 Br 0.57725(5) 0.17914(5) 0.52416(3) 0.05635(19) Uani 1 d 1 . . .
O1 O 0.5938(3) 0.3349(3) 0.33961(19) 0.0573(10) Uani 1 d 1 . . .
O2 O 0.4447(2) 0.2388(4) 0.35834(16) 0.0482(8) Uani 1 d 1 . . .
N1 N 0.6241(3) 0.0142(4) 0.28362(18) 0.0433(9) Uani 1 d 1 . . .
N2 N 0.6970(3) -0.1316(4) 0.36366(18) 0.0359(8) Uani 1 d 1 . . .
C2 C 0.5089(3) 0.4128(4) 0.4399(2) 0.0319(9) Uani 1 d 1 . . .
C5 C 0.6402(4) -0.0154(5) 0.3524(2) 0.0467(12) Uani 1 d 1 . . .
H5 H 0.6154 0.0374 0.3892 0.056 Uiso 1 calc 1 R . .
C8 C 0.7504(3) -0.1080(4) 0.4918(2) 0.0383(10) Uani 1 d 1 . . .
H8 H 0.7508 -0.0123 0.4859 0.046 Uiso 1 calc 1 R . .
C3 C 0.4744(3) 0.5481(4) 0.4303(2) 0.0332(9) Uani 1 d 1 . . .
C9 C 0.7252(3) -0.1929(4) 0.4326(2) 0.0337(9) Uani 1 d 1 . . .
C10 C 0.7249(3) -0.3351(4) 0.4403(3) 0.0373(10) Uani 1 d 1 . . .
H10 H 0.7084 -0.3920 0.4004 0.045 Uiso 1 calc 1 R . .
C1 C 0.5340(3) 0.3657(4) 0.5099(2) 0.0327(9) Uani 1 d 1 . . .
C4 C 0.5179(4) 0.3215(4) 0.3742(2) 0.0342(10) Uani 1 d 1 . . .
C7 C 0.7184(4) -0.1781(5) 0.2967(2) 0.0425(11) Uani 1 d 1 . . .
H7 H 0.7560 -0.2571 0.2869 0.051 Uiso 1 calc 1 R . .
C6 C 0.6741(4) -0.0870(4) 0.2476(2) 0.0407(10) Uani 1 d 1 . . .
H6 H 0.6771 -0.0921 0.1977 0.049 Uiso 1 calc 1 R . .

loop_
_atom_site_aniso_label
_atom_site_aniso_U_11
_atom_site_aniso_U_22
_atom_site_aniso_U_33
_atom_site_aniso_U_23
_atom_site_aniso_U_13
_atom_site_aniso_U_12
Cd1 0.0491(3) 0.0259(2) 0.0155(2) 0.000 -0.00202(16) 0.000
Br1 0.0904(4) 0.0495(3) 0.0186(2) 0.0013(2) -0.0051(2) 0.0163(3)
Br2 0.1004(5) 0.0377(3) 0.0302(3) -0.0018(2) 0.0007(3) 0.0239(3)
O1 0.079(3) 0.052(2) 0.045(2) -0.0176(16) 0.0253(18) -0.0065(18)
O2 0.0559(19) 0.0549(19) 0.0334(17) -0.0201(16) 0.0014(14) -0.0040(16)
N1 0.067(2) 0.0375(19) 0.0242(19) 0.0021(16) -0.0034(17) 0.0150(18)
N2 0.045(2) 0.0362(17) 0.0258(18) 0.0049(16) 0.0021(15) 0.0125(16)
C2 0.041(2) 0.034(2) 0.0205(19) -0.0039(17) -0.0027(16) 0.0007(17)
C5 0.071(3) 0.044(2) 0.025(2) 0.001(2) 0.003(2) 0.023(2)
C8 0.044(2) 0.034(2) 0.037(2) 0.003(2) -0.0018(18) 0.0099(19)
C3 0.043(2) 0.038(2) 0.0180(18) -0.0026(17) -0.0032(16) 0.0006(18)
C9 0.032(2) 0.040(2) 0.028(2) 0.0028(19) -0.0004(17) 0.0094(18)
C10 0.043(2) 0.036(2) 0.032(2) -0.0005(19) -0.0018(18) 0.0075(18)
C1 0.045(2) 0.0304(19) 0.023(2) -0.0039(18) 0.0030(17) 0.0061(18)
C4 0.050(3) 0.034(2) 0.019(2) 0.0006(17) 0.0044(18) 0.0111(19)
C7 0.050(3) 0.042(2) 0.035(3) -0.005(2) -0.001(2) 0.012(2)
C6 0.058(3) 0.041(2) 0.023(2) -0.002(2) 0.0002(19) 0.005(2)

loop_
_atom_type_symbol
_atom_type_description
_atom_type_scat_dispersion_real
_atom_type_scat_dispersion_imag
_atom_type_scat_source
C C 0.0181 0.0091 'International Tables Vol C Tables 4.2.6.8 and 6.1.1.4'
H H 0.0000 0.0000 'International Tables Vol C Tables 4.2.6.8 and 6.1.1.4'
Br Br -0.6763 1.2805 'International Tables Vol C Tables 4.2.6.8 and 6.1.1.4'
Cd Cd 0.1185 4.6533 'International Tables Vol C Tables 4.2.6.8 and 6.1.1.4'
N N 0.0311 0.0180 'International Tables Vol C Tables 4.2.6.8 and 6.1.1.4'
O O 0.0492 0.0322 'International Tables Vol C Tables 4.2.6.8 and 6.1.1.4'

loop_
_geom_angle_atom_site_label_1
_geom_angle_atom_site_label_2
_geom_angle_atom_site_label_3
_geom_angle
_geom_angle_site_symmetry_1
_geom_angle_site_symmetry_3
O1 Cd1 O1 103.15(17) . 2_655
O1 Cd1 C4 103.57(12) . 2_655
O1 Cd1 C4 26.76(12) . .
O1 Cd1 C4 103.57(12) 2_655 .
O1 Cd1 C4 26.76(12) 2_655 2_655
O2 Cd1 O1 103.94(12) 2_655 .
O2 Cd1 O1 54.04(11) . .
O2 Cd1 O1 103.94(12) . 2_655
O2 Cd1 O1 54.04(11) 2_655 2_655
O2 Cd1 O2 147.65(18) 2_655 .
O2 Cd1 C4 27.38(12) 2_655 2_655
O2 Cd1 C4 27.38(12) . .
O2 Cd1 C4 126.36(13) . 2_655
O2 Cd1 C4 126.36(13) 2_655 .
N1 Cd1 O1 87.16(13) 2_655 2_655
N1 Cd1 O1 87.16(13) . .
N1 Cd1 O1 153.00(12) 2_655 .
N1 Cd1 O1 153.00(12) . 2_655
N1 Cd1 O2 102.29(12) 2_655 2_655
N1 Cd1 O2 99.46(12) 2_655 .
N1 Cd1 O2 99.46(12) . 2_655
N1 Cd1 O2 102.29(12) . .
N1 Cd1 N1 94.8(2) 2_655 .
N1 Cd1 C4 96.76(12) . .
N1 Cd1 C4 96.76(12) 2_655 2_655
N1 Cd1 C4 126.82(13) . 2_655
N1 Cd1 C4 126.82(13) 2_655 .
C4 Cd1 C4 116.05(17) . 2_655
C4 O1 Cd1 85.4(3) . .
C4 O2 Cd1 95.6(3) . .
C5 N1 Cd1 117.8(3) . .
C5 N1 C6 106.2(4) . .
C6 N1 Cd1 134.1(3) . .
C5 N2 C9 125.3(4) . .
C5 N2 C7 106.3(3) . .
C7 N2 C9 128.4(3) . .
C3 C2 C1 118.3(4) . .
C3 C2 C4 119.3(3) . .
C1 C2 C4 122.3(4) . .
N1 C5 N2 111.9(4) . .
C9 C8 C10 120.4(4) . 7_646
C2 C3 Br1 118.8(3) . .
C2 C3 C1 120.3(4) . 5_666
C1 C3 Br1 120.9(3) 5_666 .
C8 C9 N2 119.3(4) . .
C10 C9 N2 120.1(4) . .
C10 C9 C8 120.6(4) . .
C9 C10 C8 119.0(4) . 7_646
C2 C1 Br2 118.9(3) . .
C2 C1 C3 121.4(4) . 5_666
C3 C1 Br2 119.7(3) 5_666 .
O1 C4 Cd1 67.8(2) . .
O1 C4 O2 124.5(4) . .
O1 C4 C2 118.7(4) . .
O2 C4 Cd1 57.0(2) . .
O2 C4 C2 116.8(4) . .
C2 C4 Cd1 170.1(3) . .
C6 C7 N2 106.9(4) . .
C7 C6 N1 108.7(4) . .

loop_
_geom_bond_atom_site_label_1
_geom_bond_atom_site_label_2
_geom_bond_distance
_geom_bond_site_symmetry_2
Cd1 O1 2.513(4) 2_655
Cd1 O1 2.513(4) .
Cd1 O2 2.279(3) 2_655
Cd1 O2 2.279(3) .
Cd1 N1 2.263(3) .
Cd1 N1 2.263(3) 2_655
Cd1 C4 2.705(4) .
Cd1 C4 2.705(4) 2_655
Br1 C3 1.882(4) .
Br2 C1 1.896(4) .
O1 C4 1.222(5) .
O2 C4 1.250(5) .
N1 C5 1.306(5) .
N1 C6 1.373(5) .
N2 C5 1.344(5) .
N2 C9 1.427(5) .
N2 C7 1.370(6) .
C2 C3 1.385(6) .
C2 C1 1.388(5) .
C2 C4 1.515(6) .
C8 C9 1.385(6) .
C8 C10 1.386(6) 7_646
C3 C1 1.398(6) 5_666
C9 C10 1.379(6) .
C10 C8 1.386(6) 7_646
C1 C3 1.398(6) 5_666
C7 C6 1.356(6) .
